data_4121340
loop_
_publ_author_name
'Chih-Chin Tsou'
'Wan-Lin Yang'
'Wen-Feng Liaw'

_publ_section_title
;
 Nitrite Activation to Nitric Oxide via One-fold Protonation of
 Iron(II)-O,O-nitrito Complex: Relevance to the Nitrite Reductase Activity
 of Deoxyhemoglobin and Deoxyhemerythrin
;
_journal_name_full 'Journal of the American Chemical Society'
_journal_page_first 18758
_journal_page_last 18761
_journal_paper_doi 10.1021/ja4105864
_journal_volume 135
_journal_year 2013
_chemical_formula_sum 'C26 H21 B F4 Fe N10 O3'
_chemical_formula_weight 664.19
_chemical_name_systematic
; 
 ? 
;
_space_group_IT_number 2
_symmetry_cell_setting triclinic
_symmetry_space_group_name_Hall '-P 1'
_symmetry_space_group_name_H-M 'P -1'
_atom_sites_solution_hydrogens geom
_atom_sites_solution_primary direct
_atom_sites_solution_secondary difmap
_audit_creation_method SHELXL-97
_cell_angle_alpha 97.4740(10)
_cell_angle_beta 96.4180(10)
_cell_angle_gamma 102.4150(10)
_cell_formula_units_Z 2
_cell_length_a 10.5608(2)
_cell_length_b 11.7145(2)
_cell_length_c 12.1361(2)
_cell_measurement_reflns_used 9995
_cell_measurement_temperature 100(2)
_cell_measurement_theta_max 26.3837
_cell_measurement_theta_min 2.3573
_cell_volume 1438.62(4)
_computing_cell_refinement 'SAINT V7.68A (Bruker AXS, 2009)'
_computing_data_collection 'APEX2 (Bruker AXS, 2010)'
_computing_data_reduction 'SAINT V7.68A (Bruker AXS, 2009)'
_computing_molecular_graphics 'SHELXTL (Sheldrick, 2008)'
_computing_publication_material SHELXTL
_computing_structure_refinement 'SHELXL-97 (Sheldrick, 2008)'
_computing_structure_solution 'SHELXS-97 (Sheldrick, 2008)'
_diffrn_ambient_temperature 100(2)
_diffrn_detector_area_resol_mean 8.3333
_diffrn_measured_fraction_theta_full 0.997
_diffrn_measured_fraction_theta_max 0.997
_diffrn_measurement_device_type 'Bruker APEX-II CCD'
_diffrn_measurement_method '\f and \w scans'
_diffrn_radiation_monochromator graphite
_diffrn_radiation_source 'fine-focus sealed tube'
_diffrn_radiation_type MoK\a
_diffrn_radiation_wavelength 0.71073
_diffrn_reflns_av_R_equivalents 0.0257
_diffrn_reflns_av_sigmaI/netI 0.0230
_diffrn_reflns_limit_h_max 13
_diffrn_reflns_limit_h_min -13
_diffrn_reflns_limit_k_max 14
_diffrn_reflns_limit_k_min -14
_diffrn_reflns_limit_l_max 15
_diffrn_reflns_limit_l_min -15
_diffrn_reflns_number 23293
_diffrn_reflns_theta_full 26.41
_diffrn_reflns_theta_max 26.41
_diffrn_reflns_theta_min 1.71
_exptl_absorpt_coefficient_mu 0.599
_exptl_absorpt_correction_T_max 0.9486
_exptl_absorpt_correction_T_min 0.8945
_exptl_absorpt_correction_type multi-scan
_exptl_absorpt_process_details 'SADABS V2008/1 (Bruker AXS)'
_exptl_crystal_colour 'Dark Green'
_exptl_crystal_density_diffrn 1.533
_exptl_crystal_description Lump
_exptl_crystal_F_000 676
_exptl_crystal_size_max 0.15
_exptl_crystal_size_mid 0.15
_exptl_crystal_size_min 0.12
_refine_diff_density_max 0.841
_refine_diff_density_min -0.247
_refine_diff_density_rms 0.057
_refine_ls_extinction_method none
_refine_ls_goodness_of_fit_ref 1.049
_refine_ls_hydrogen_treatment constr
_refine_ls_matrix_type full
_refine_ls_number_parameters 407
_refine_ls_number_reflns 5894
_refine_ls_number_restraints 0
_refine_ls_restrained_S_all 1.049
_refine_ls_R_factor_all 0.0358
_refine_ls_R_factor_gt 0.0310
_refine_ls_shift/su_max 0.001
_refine_ls_shift/su_mean 0.000
_refine_ls_structure_factor_coef Fsqd
_refine_ls_weighting_details 'calc w=1/[\s^2^(Fo^2^)+(0.0390P)^2^+1.1486P] where P=(Fo^2^+2Fc^2^)/3'
_refine_ls_weighting_scheme calc
_refine_ls_wR_factor_gt 0.0815
_refine_ls_wR_factor_ref 0.0845
_reflns_number_gt 5302
_reflns_number_total 5894
_reflns_threshold_expression >2sigma(I)
_cod_data_source_file ja4105864_si_001_4.cif
_cod_data_source_block complex_4
_cod_database_code 4121340

loop_
_symmetry_equiv_pos_as_xyz
'x, y, z'
'-x, -y, -z'

loop_
_atom_site_label
_atom_site_type_symbol
_atom_site_fract_x
_atom_site_fract_y
_atom_site_fract_z
_atom_site_U_iso_or_equiv
_atom_site_adp_type
_atom_site_occupancy
_atom_site_symmetry_multiplicity
_atom_site_calc_flag
_atom_site_refinement_flags
Fe1 Fe 0.33482(2) 0.13032(2) 0.252706(19) 0.01286(8) Uani 1 1 d .
N1 N 0.12450(16) -0.06246(15) 0.14221(14) 0.0265(4) Uani 1 1 d .
N2 N 0.49922(14) 0.09977(12) 0.18361(12) 0.0151(3) Uani 1 1 d .
N3 N 0.64487(14) 0.13291(13) 0.06562(12) 0.0165(3) Uani 1 1 d .
N4 N 0.45788(14) 0.28948(12) 0.34599(12) 0.0147(3) Uani 1 1 d .
N5 N 0.58690(14) 0.46757(13) 0.34874(13) 0.0175(3) Uani 1 1 d .
N6 N 0.17478(14) 0.20821(12) 0.25054(12) 0.0152(3) Uani 1 1 d .
N7 N 0.04065(14) 0.30422(13) 0.16851(12) 0.0171(3) Uani 1 1 d .
N8 N 0.36112(14) 0.25810(12) 0.11572(12) 0.0143(3) Uani 1 1 d .
N9 N 0.31494(15) 0.03835(13) 0.35593(12) 0.0183(3) Uani 1 1 d .
N10 N 0.7668(2) 0.65286(17) 0.2787(2) 0.0427(5) Uani 1 1 d .
O1 O 0.28440(18) -0.04423(15) 0.39825(15) 0.0464(4) Uani 1 1 d .
O2 O 0.23056(12) 0.00439(11) 0.12047(10) 0.0194(3) Uani 1 1 d .
O3 O 0.06068(15) -0.13296(13) 0.06203(12) 0.0338(3) Uani 1 1 d .
C1 C 0.52939(16) 0.14936(14) 0.09529(14) 0.0148(3) Uani 1 1 d .
C2 C 0.60043(17) 0.04624(15) 0.21391(15) 0.0158(3) Uani 1 1 d .
C3 C 0.61727(19) -0.02028(17) 0.29928(16) 0.0222(4) Uani 1 1 d .
H3A H 0.5545 -0.0349 0.3491 0.027 Uiso 1 1 calc R
C4 C 0.72829(19) -0.06402(17) 0.30879(16) 0.0249(4) Uani 1 1 d .
H4 H 0.7413 -0.1111 0.3653 0.030 Uiso 1 1 calc R
C5 C 0.82290(18) -0.04064(16) 0.23686(16) 0.0215(4) Uani 1 1 d .
H5 H 0.8991 -0.0711 0.2468 0.026 Uiso 1 1 calc R
C6 C 0.80788(17) 0.02548(15) 0.15205(15) 0.0188(4) Uani 1 1 d .
H6 H 0.8721 0.0418 0.1037 0.023 Uiso 1 1 calc R
C7 C 0.69371(17) 0.06709(15) 0.14095(14) 0.0158(3) Uani 1 1 d .
C8 C 0.42991(17) 0.37935(15) 0.17297(14) 0.0161(3) Uani 1 1 d .
H8A H 0.3664 0.4303 0.1767 0.019 Uiso 1 1 calc R
H8B H 0.4978 0.4138 0.1289 0.019 Uiso 1 1 calc R
C9 C 0.49267(16) 0.37705(15) 0.28918(14) 0.0151(3) Uani 1 1 d .
C10 C 0.53494(16) 0.32446(15) 0.45102(14) 0.0159(3) Uani 1 1 d .
C11 C 0.54033(18) 0.26770(17) 0.54488(15) 0.0212(4) Uani 1 1 d .
H11 H 0.4848 0.1923 0.5449 0.025 Uiso 1 1 calc R
C12 C 0.6300(2) 0.32554(18) 0.63838(16) 0.0261(4) Uani 1 1 d .
H12 H 0.6356 0.2890 0.7036 0.031 Uiso 1 1 calc R
C13 C 0.71241(19) 0.43681(18) 0.63857(16) 0.0265(4) Uani 1 1 d .
H13 H 0.7734 0.4733 0.7037 0.032 Uiso 1 1 calc R
C14 C 0.70737(18) 0.49476(17) 0.54677(16) 0.0236(4) Uani 1 1 d .
H14 H 0.7627 0.5704 0.5472 0.028 Uiso 1 1 calc R
C15 C 0.61691(17) 0.43651(16) 0.45344(15) 0.0182(4) Uani 1 1 d .
C16 C 0.14612(16) 0.25746(15) 0.16183(14) 0.0152(3) Uani 1 1 d .
C17 C -0.00413(17) 0.28286(15) 0.26929(15) 0.0175(3) Uani 1 1 d .
C18 C -0.10984(18) 0.30871(17) 0.31854(16) 0.0234(4) Uani 1 1 d .
H18 H -0.1668 0.3508 0.2843 0.028 Uiso 1 1 calc R
C19 C -0.12736(19) 0.27007(18) 0.41957(17) 0.0260(4) Uani 1 1 d .
H19 H -0.1988 0.2853 0.4555 0.031 Uiso 1 1 calc R
C20 C -0.04251(19) 0.20870(18) 0.47090(16) 0.0246(4) Uani 1 1 d .
H20 H -0.0582 0.1833 0.5404 0.030 Uiso 1 1 calc R
C21 C 0.06305(18) 0.18454(16) 0.42273(15) 0.0201(4) Uani 1 1 d .
H21 H 0.1209 0.1440 0.4581 0.024 Uiso 1 1 calc R
C22 C 0.08129(16) 0.22211(15) 0.32005(14) 0.0158(3) Uani 1 1 d .
C23 C 0.43733(17) 0.20950(15) 0.03396(14) 0.0163(3) Uani 1 1 d .
H23A H 0.4876 0.2740 0.0000 0.020 Uiso 1 1 calc R
H23B H 0.3776 0.1520 -0.0268 0.020 Uiso 1 1 calc R
C24 C 0.22543(16) 0.25603(15) 0.06653(14) 0.0162(3) Uani 1 1 d .
H24A H 0.1891 0.1837 0.0104 0.019 Uiso 1 1 calc R
H24B H 0.2242 0.3260 0.0290 0.019 Uiso 1 1 calc R
C25 C 0.8672(2) 0.65455(17) 0.25254(18) 0.0296(5) Uani 1 1 d .
C26 C 0.9952(2) 0.6565(2) 0.2203(2) 0.0390(5) Uani 1 1 d .
H26A H 1.0541 0.6451 0.2841 0.058 Uiso 1 1 calc R
H26B H 1.0303 0.7329 0.1975 0.058 Uiso 1 1 calc R
H26C H 0.9879 0.5927 0.1574 0.058 Uiso 1 1 calc R
B1 B 0.7622(2) 0.40862(19) 0.97831(18) 0.0204(4) Uani 1 1 d .
F1 F 0.65991(11) 0.45622(11) 1.00929(11) 0.0342(3) Uani 1 1 d .
F2 F 0.71326(13) 0.29718(10) 0.91358(10) 0.0324(3) Uani 1 1 d .
F3 F 0.83583(13) 0.48394(10) 0.91777(11) 0.0352(3) Uani 1 1 d .
F4 F 0.84022(12) 0.39666(11) 1.07457(11) 0.0362(3) Uani 1 1 d .

loop_
_atom_site_aniso_label
_atom_site_aniso_U_11
_atom_site_aniso_U_22
_atom_site_aniso_U_33
_atom_site_aniso_U_23
_atom_site_aniso_U_13
_atom_site_aniso_U_12
Fe1 0.01274(13) 0.01332(13) 0.01293(13) 0.00298(9) 0.00201(9) 0.00331(9)
N1 0.0213(8) 0.0263(9) 0.0268(9) 0.0005(7) 0.0020(7) -0.0023(7)
N2 0.0160(7) 0.0142(7) 0.0162(7) 0.0043(6) 0.0030(6) 0.0046(6)
N3 0.0170(7) 0.0160(7) 0.0170(7) 0.0020(6) 0.0040(6) 0.0048(6)
N4 0.0149(7) 0.0159(7) 0.0138(7) 0.0024(6) 0.0011(5) 0.0050(6)
N5 0.0159(7) 0.0153(7) 0.0199(7) -0.0002(6) 0.0004(6) 0.0035(6)
N6 0.0141(7) 0.0166(7) 0.0145(7) 0.0016(6) 0.0016(5) 0.0035(6)
N7 0.0154(7) 0.0179(7) 0.0179(7) 0.0012(6) 0.0009(6) 0.0049(6)
N8 0.0149(7) 0.0147(7) 0.0131(7) 0.0014(5) 0.0011(5) 0.0041(5)
N9 0.0191(7) 0.0193(7) 0.0184(7) 0.0053(6) 0.0049(6) 0.0061(6)
N10 0.0368(11) 0.0280(10) 0.0665(14) 0.0117(10) 0.0215(10) 0.0048(8)
O1 0.0583(11) 0.0379(9) 0.0536(11) 0.0306(8) 0.0233(9) 0.0123(8)
O2 0.0186(6) 0.0187(6) 0.0187(6) 0.0010(5) 0.0038(5) 0.0003(5)
O3 0.0310(8) 0.0314(8) 0.0290(8) 0.0004(6) -0.0043(6) -0.0074(6)
C1 0.0158(8) 0.0128(8) 0.0151(8) -0.0002(6) 0.0024(6) 0.0033(6)
C2 0.0152(8) 0.0137(8) 0.0181(8) 0.0008(6) 0.0020(7) 0.0036(6)
C3 0.0232(9) 0.0251(9) 0.0225(9) 0.0091(8) 0.0075(8) 0.0094(8)
C4 0.0266(10) 0.0285(10) 0.0244(10) 0.0098(8) 0.0038(8) 0.0132(8)
C5 0.0182(9) 0.0220(9) 0.0246(10) 0.0008(7) 0.0001(7) 0.0086(7)
C6 0.0162(8) 0.0191(9) 0.0201(9) -0.0011(7) 0.0044(7) 0.0034(7)
C7 0.0175(8) 0.0131(8) 0.0155(8) 0.0002(6) 0.0021(7) 0.0024(6)
C8 0.0197(8) 0.0133(8) 0.0151(8) 0.0027(6) 0.0016(7) 0.0034(7)
C9 0.0137(8) 0.0141(8) 0.0178(8) 0.0007(6) 0.0025(7) 0.0049(6)
C10 0.0138(8) 0.0187(8) 0.0152(8) -0.0012(7) 0.0002(6) 0.0068(7)
C11 0.0237(9) 0.0243(9) 0.0173(9) 0.0039(7) 0.0018(7) 0.0093(8)
C12 0.0303(10) 0.0352(11) 0.0155(9) 0.0011(8) -0.0012(8) 0.0179(9)
C13 0.0235(10) 0.0321(11) 0.0215(10) -0.0093(8) -0.0062(8) 0.0142(8)
C14 0.0185(9) 0.0211(9) 0.0274(10) -0.0073(8) -0.0032(8) 0.0065(7)
C15 0.0157(8) 0.0196(9) 0.0196(9) -0.0012(7) 0.0012(7) 0.0079(7)
C16 0.0132(8) 0.0145(8) 0.0163(8) 0.0005(6) -0.0008(6) 0.0023(6)
C17 0.0151(8) 0.0164(8) 0.0191(9) -0.0007(7) 0.0004(7) 0.0030(7)
C18 0.0189(9) 0.0247(10) 0.0269(10) -0.0008(8) 0.0016(8) 0.0095(7)
C19 0.0203(9) 0.0313(10) 0.0266(10) -0.0021(8) 0.0079(8) 0.0081(8)
C20 0.0244(10) 0.0299(10) 0.0193(9) 0.0018(8) 0.0067(8) 0.0051(8)
C21 0.0182(9) 0.0238(9) 0.0176(9) 0.0025(7) 0.0013(7) 0.0046(7)
C22 0.0134(8) 0.0144(8) 0.0173(8) -0.0019(6) 0.0008(6) 0.0014(6)
C23 0.0193(8) 0.0172(8) 0.0138(8) 0.0037(7) 0.0041(7) 0.0059(7)
C24 0.0153(8) 0.0187(8) 0.0148(8) 0.0035(7) -0.0003(6) 0.0055(7)
C25 0.0359(12) 0.0185(9) 0.0359(11) 0.0075(8) 0.0097(9) 0.0051(8)
C26 0.0334(12) 0.0368(12) 0.0481(14) 0.0037(11) 0.0157(11) 0.0080(10)
B1 0.0192(10) 0.0215(10) 0.0230(10) 0.0099(8) 0.0038(8) 0.0059(8)
F1 0.0244(6) 0.0407(7) 0.0454(7) 0.0160(6) 0.0144(5) 0.0147(5)
F2 0.0461(7) 0.0263(6) 0.0223(6) 0.0062(5) 0.0047(5) 0.0017(5)
F3 0.0395(7) 0.0272(6) 0.0474(8) 0.0172(6) 0.0250(6) 0.0098(5)
F4 0.0346(7) 0.0352(7) 0.0374(7) 0.0095(6) -0.0114(5) 0.0115(5)

loop_
_atom_type_symbol
_atom_type_description
_atom_type_scat_dispersion_real
_atom_type_scat_dispersion_imag
_atom_type_scat_source
C C 0.0033 0.0016 'International Tables Vol C Tables 4.2.6.8 and 6.1.1.4'
H H 0.0000 0.0000 'International Tables Vol C Tables 4.2.6.8 and 6.1.1.4'
N N 0.0061 0.0033 'International Tables Vol C Tables 4.2.6.8 and 6.1.1.4'
O O 0.0106 0.0060 'International Tables Vol C Tables 4.2.6.8 and 6.1.1.4'
B B 0.0013 0.0007 'International Tables Vol C Tables 4.2.6.8 and 6.1.1.4'
F F 0.0171 0.0103 'International Tables Vol C Tables 4.2.6.8 and 6.1.1.4'
Fe Fe 0.3463 0.8444 'International Tables Vol C Tables 4.2.6.8 and 6.1.1.4'

loop_
_geom_angle_atom_site_label_1
_geom_angle_atom_site_label_2
_geom_angle_atom_site_label_3
_geom_angle
N9 Fe1 O2 96.01(6)
N9 Fe1 N6 104.67(6)
O2 Fe1 N6 88.45(5)
N9 Fe1 N2 105.25(6)
O2 Fe1 N2 84.66(5)
N6 Fe1 N2 149.83(6)
N9 Fe1 N4 102.02(6)
O2 Fe1 N4 161.66(5)
N6 Fe1 N4 90.17(5)
N2 Fe1 N4 87.39(6)
N9 Fe1 N8 178.81(6)
O2 Fe1 N8 84.91(5)
N6 Fe1 N8 74.58(5)
N2 Fe1 N8 75.56(5)
N4 Fe1 N8 77.10(5)
O3 N1 O2 114.66(16)
C1 N2 C2 106.08(14)
C1 N2 Fe1 118.18(11)
C2 N2 Fe1 135.39(11)
C1 N3 C7 107.08(14)
C9 N4 C10 105.59(14)
C9 N4 Fe1 116.33(11)
C10 N4 Fe1 136.91(11)
C9 N5 C15 106.92(14)
C16 N6 C22 106.21(14)
C16 N6 Fe1 117.21(11)
C22 N6 Fe1 136.56(12)
C16 N7 C17 107.24(14)
C23 N8 C24 113.41(13)
C23 N8 C8 111.81(13)
C24 N8 C8 110.59(13)
C23 N8 Fe1 107.32(10)
C24 N8 Fe1 104.51(10)
C8 N8 Fe1 108.78(10)
O1 N9 Fe1 161.16(16)
N1 O2 Fe1 115.31(11)
N2 C1 N3 112.42(15)
N2 C1 C23 121.36(15)
N3 C1 C23 126.12(15)
N2 C2 C3 130.35(16)
N2 C2 C7 108.96(15)
C3 C2 C7 120.69(16)
C4 C3 C2 117.52(17)
C4 C3 H3A 121.2
C2 C3 H3A 121.2
C3 C4 C5 121.50(17)
C3 C4 H4 119.2
C5 C4 H4 119.2
C6 C5 C4 121.67(17)
C6 C5 H5 119.2
C4 C5 H5 119.2
C5 C6 C7 116.61(16)
C5 C6 H6 121.7
C7 C6 H6 121.7
C6 C7 N3 132.57(16)
C6 C7 C2 121.96(16)
N3 C7 C2 105.47(15)
N8 C8 C9 111.08(13)
N8 C8 H8A 109.4
C9 C8 H8A 109.4
N8 C8 H8B 109.4
C9 C8 H8B 109.4
H8A C8 H8B 108.0
N4 C9 N5 113.04(15)
N4 C9 C8 123.80(15)
N5 C9 C8 123.09(15)
C11 C10 N4 131.02(16)
C11 C10 C15 120.24(16)
N4 C10 C15 108.74(15)
C12 C11 C10 117.49(18)
C12 C11 H11 121.3
C10 C11 H11 121.3
C11 C12 C13 121.40(18)
C11 C12 H12 119.3
C13 C12 H12 119.3
C14 C13 C12 121.83(17)
C14 C13 H13 119.1
C12 C13 H13 119.1
C13 C14 C15 116.48(18)
C13 C14 H14 121.8
C15 C14 H14 121.8
N5 C15 C14 131.75(17)
N5 C15 C10 105.71(15)
C14 C15 C10 122.53(17)
N6 C16 N7 112.39(15)
N6 C16 C24 121.01(15)
N7 C16 C24 126.59(15)
N7 C17 C18 132.41(17)
N7 C17 C22 105.55(15)
C18 C17 C22 122.03(17)
C19 C18 C17 116.51(17)
C19 C18 H18 121.7
C17 C18 H18 121.7
C18 C19 C20 121.86(17)
C18 C19 H19 119.1
C20 C19 H19 119.1
C21 C20 C19 121.54(18)
C21 C20 H20 119.2
C19 C20 H20 119.2
C20 C21 C22 117.24(17)
C20 C21 H21 121.4
C22 C21 H21 121.4
N6 C22 C21 130.57(16)
N6 C22 C17 108.60(15)
C21 C22 C17 120.82(16)
N8 C23 C1 108.10(13)
N8 C23 H23A 110.1
C1 C23 H23A 110.1
N8 C23 H23B 110.1
C1 C23 H23B 110.1
H23A C23 H23B 108.4
N8 C24 C16 106.81(13)
N8 C24 H24A 110.4
C16 C24 H24A 110.4
N8 C24 H24B 110.4
C16 C24 H24B 110.4
H24A C24 H24B 108.6
N10 C25 C26 179.5(3)
C25 C26 H26A 109.5
C25 C26 H26B 109.5
H26A C26 H26B 109.5
C25 C26 H26C 109.5
H26A C26 H26C 109.5
H26B C26 H26C 109.5
F1 B1 F3 108.96(15)
F1 B1 F4 109.13(17)
F3 B1 F4 109.84(16)
F1 B1 F2 109.96(16)
F3 B1 F2 110.26(16)
F4 B1 F2 108.67(15)

loop_
_geom_bond_atom_site_label_1
_geom_bond_atom_site_label_2
_geom_bond_distance
Fe1 N9 1.7569(15)
Fe1 O2 2.0627(13)
Fe1 N6 2.0855(14)
Fe1 N2 2.0882(14)
Fe1 N4 2.1277(14)
Fe1 N8 2.3777(14)
N1 O3 1.220(2)
N1 O2 1.296(2)
N2 C1 1.322(2)
N2 C2 1.390(2)
N3 C1 1.355(2)
N3 C7 1.395(2)
N4 C9 1.320(2)
N4 C10 1.394(2)
N5 C9 1.350(2)
N5 C15 1.388(2)
N6 C16 1.322(2)
N6 C22 1.390(2)
N7 C16 1.348(2)
N7 C17 1.393(2)
N8 C23 1.478(2)
N8 C24 1.483(2)
N8 C8 1.488(2)
N9 O1 1.156(2)
N10 C25 1.136(3)
C1 C23 1.505(2)
C2 C3 1.393(2)
C2 C7 1.401(2)
C3 C4 1.376(3)
C3 H3A 0.9500
C4 C5 1.405(3)
C4 H4 0.9500
C5 C6 1.381(3)
C5 H5 0.9500
C6 C7 1.394(2)
C6 H6 0.9500
C8 C9 1.496(2)
C8 H8A 0.9900
C8 H8B 0.9900
C10 C11 1.393(2)
C10 C15 1.403(2)
C11 C12 1.388(3)
C11 H11 0.9500
C12 C13 1.403(3)
C12 H12 0.9500
C13 C14 1.380(3)
C13 H13 0.9500
C14 C15 1.392(3)
C14 H14 0.9500
C16 C24 1.502(2)
C17 C18 1.394(3)
C17 C22 1.402(2)
C18 C19 1.379(3)
C18 H18 0.9500
C19 C20 1.406(3)
C19 H19 0.9500
C20 C21 1.379(3)
C20 H20 0.9500
C21 C22 1.394(2)
C21 H21 0.9500
C23 H23A 0.9900
C23 H23B 0.9900
C24 H24A 0.9900
C24 H24B 0.9900
C25 C26 1.445(3)
C26 H26A 0.9800
C26 H26B 0.9800
C26 H26C 0.9800
B1 F1 1.384(2)
B1 F3 1.387(2)
B1 F4 1.393(2)
B1 F2 1.393(2)
